data_4027231
loop_
_publ_author_name
'Murali Mohan Guru'
'Tharmalingam Punniyamurthy'

_publ_section_title
;
 Copper(II)-Catalyzed Aerobic Oxidative Synthesis of Substituted 1,2,3-
 and 1,2,4-Triazoles from Bisarylhydrazones via C-H
 Functionalization/C-C/N-N/C-N Bonds Formation
;
_journal_name_full 'Journal of Organic Chemistry'
_journal_page_first 5063
_journal_page_last 5073
_journal_paper_doi 10.1021/jo300592t
_journal_volume 77
_journal_year 2012
_chemical_formula_sum 'C12 H8 Cl2 N2'
_chemical_formula_weight 251.10
_chemical_name_systematic
; 
 ? 
;
_space_group_IT_number 14
_symmetry_cell_setting monoclinic
_symmetry_space_group_name_Hall '-P 2ybc'
_symmetry_space_group_name_H-M 'P 1 21/c 1'
_atom_sites_solution_hydrogens geom
_atom_sites_solution_primary direct
_atom_sites_solution_secondary difmap
_audit_creation_method SHELXL-97
_cell_angle_alpha 90.00
_cell_angle_beta 91.268(10)
_cell_angle_gamma 90.00
_cell_formula_units_Z 2
_cell_length_a 9.8369(15)
_cell_length_b 4.7221(8)
_cell_length_c 11.6470(18)
_cell_measurement_temperature 298(2)
_cell_volume 540.88(15)
_computing_structure_refinement 'SHELXL-97 (Sheldrick, 1997)'
_computing_structure_solution 'SHELXS-97 (Sheldrick, 1990)'
_diffrn_ambient_temperature 298(2)
_diffrn_measured_fraction_theta_full 0.988
_diffrn_measured_fraction_theta_max 0.988
_diffrn_radiation_monochromator graphite
_diffrn_radiation_source 'fine-focus sealed tube'
_diffrn_radiation_type MoK\a
_diffrn_radiation_wavelength 0.71073
_diffrn_reflns_av_R_equivalents 0.0293
_diffrn_reflns_av_sigmaI/netI 0.0218
_diffrn_reflns_limit_h_max 12
_diffrn_reflns_limit_h_min -13
_diffrn_reflns_limit_k_max 6
_diffrn_reflns_limit_k_min -6
_diffrn_reflns_limit_l_max 15
_diffrn_reflns_limit_l_min -15
_diffrn_reflns_number 4644
_diffrn_reflns_theta_full 28.35
_diffrn_reflns_theta_max 28.35
_diffrn_reflns_theta_min 2.07
_exptl_absorpt_coefficient_mu 0.569
_exptl_absorpt_correction_T_max 0.848
_exptl_absorpt_correction_T_min 0.815
_exptl_absorpt_correction_type multi-scan
_exptl_absorpt_process_details SADBAS
_exptl_crystal_colour red
_exptl_crystal_density_diffrn 1.542
_exptl_crystal_description block
_exptl_crystal_F_000 256
_exptl_crystal_size_max 0.36
_exptl_crystal_size_mid 0.31
_exptl_crystal_size_min 0.29
_refine_diff_density_max 0.494
_refine_diff_density_min -0.226
_refine_diff_density_rms 0.049
_refine_ls_extinction_coef 0.018(4)
_refine_ls_extinction_expression Fc^*^=kFc[1+0.001xFc^2^\l^3^/sin(2\q)]^-1/4^
_refine_ls_extinction_method SHELXL
_refine_ls_goodness_of_fit_ref 1.018
_refine_ls_matrix_type full
_refine_ls_number_parameters 74
_refine_ls_number_reflns 1318
_refine_ls_number_restraints 0
_refine_ls_restrained_S_all 1.018
_refine_ls_R_factor_all 0.0381
_refine_ls_R_factor_gt 0.0351
_refine_ls_shift/su_max 0.002
_refine_ls_shift/su_mean 0.000
_refine_ls_structure_factor_coef Fsqd
_refine_ls_weighting_details 'calc w=1/[\s^2^(Fo^2^)+(0.0377P)^2^+0.3020P] where P=(Fo^2^+2Fc^2^)/3'
_refine_ls_weighting_scheme calc
_refine_ls_wR_factor_gt 0.0864
_refine_ls_wR_factor_ref 0.0887
_reflns_number_gt 1296
_reflns_number_total 1338
_reflns_threshold_expression >2sigma(I)
_cod_data_source_file jo300592t_si_005.cif
_cod_data_source_block 2h'
_cod_original_sg_symbol_H-M 'P 21/c'
_cod_original_formula_sum 'C12 H8 Cl2 N2 '
_cod_database_code 4027231

loop_
_symmetry_equiv_pos_as_xyz
'x, y, z'
'-x, y+1/2, -z+1/2'
'-x, -y, -z'
'x, -y-1/2, z-1/2'

loop_
_atom_site_label
_atom_site_type_symbol
_atom_site_fract_x
_atom_site_fract_y
_atom_site_fract_z
_atom_site_U_iso_or_equiv
_atom_site_adp_type
_atom_site_occupancy
_atom_site_symmetry_multiplicity
_atom_site_calc_flag
_atom_site_refinement_flags
Cl1 Cl 0.08346(4) 0.90367(9) 0.16637(4) 0.04321(17) Uani 1 1 d .
N1 N 0.45590(14) 0.0528(3) -0.03275(12) 0.0387(3) Uani 1 1 d .
C1 C 0.38619(16) 0.3468(4) 0.13752(14) 0.0381(4) Uani 1 1 d .
H1 H 0.4544 0.2700 0.1844 0.046 Uiso 1 1 calc R
C2 C 0.37223(15) 0.2606(3) 0.02289(14) 0.0352(3) Uani 1 1 d .
C3 C 0.27086(17) 0.3799(4) -0.04648(14) 0.0398(4) Uani 1 1 d .
H3 H 0.2624 0.3251 -0.1230 0.048 Uiso 1 1 calc R
C4 C 0.18258(16) 0.5781(4) -0.00373(14) 0.0384(4) Uani 1 1 d .
H4 H 0.1149 0.6567 -0.0507 0.046 Uiso 1 1 calc R
C5 C 0.19620(14) 0.6585(3) 0.11026(13) 0.0317(3) Uani 1 1 d .
C6 C 0.29783(16) 0.5475(4) 0.18099(13) 0.0359(3) Uani 1 1 d .
H6 H 0.3069 0.6067 0.2569 0.043 Uiso 1 1 calc R

loop_
_atom_site_aniso_label
_atom_site_aniso_U_11
_atom_site_aniso_U_22
_atom_site_aniso_U_33
_atom_site_aniso_U_23
_atom_site_aniso_U_13
_atom_site_aniso_U_12
Cl1 0.0394(2) 0.0395(3) 0.0511(3) -0.00231(17) 0.00916(17) 0.00737(16)
N1 0.0355(7) 0.0393(8) 0.0414(7) 0.0018(6) -0.0003(5) -0.0001(6)
C1 0.0318(7) 0.0383(9) 0.0439(8) 0.0064(7) -0.0034(6) 0.0029(6)
C2 0.0318(7) 0.0307(8) 0.0433(8) 0.0009(6) 0.0071(6) -0.0015(6)
C3 0.0417(8) 0.0417(9) 0.0359(8) -0.0036(6) 0.0013(6) 0.0019(7)
C4 0.0368(8) 0.0409(9) 0.0373(8) 0.0015(7) -0.0028(6) 0.0047(7)
C5 0.0295(7) 0.0276(7) 0.0382(7) 0.0007(6) 0.0056(5) -0.0008(6)
C6 0.0364(7) 0.0377(9) 0.0336(7) 0.0001(6) -0.0004(6) -0.0015(6)

loop_
_atom_type_symbol
_atom_type_description
_atom_type_scat_dispersion_real
_atom_type_scat_dispersion_imag
_atom_type_scat_source
C C 0.0033 0.0016 'International Tables Vol C Tables 4.2.6.8 and 6.1.1.4'
H H 0.0000 0.0000 'International Tables Vol C Tables 4.2.6.8 and 6.1.1.4'
Cl Cl 0.1484 0.1585 'International Tables Vol C Tables 4.2.6.8 and 6.1.1.4'
N N 0.0061 0.0033 'International Tables Vol C Tables 4.2.6.8 and 6.1.1.4'

loop_
_geom_angle_atom_site_label_1
_geom_angle_atom_site_label_2
_geom_angle_atom_site_label_3
_geom_angle
_geom_angle_site_symmetry_1
N1 N1 C2 113.14(17) 3_655
C6 C1 C2 119.82(14) .
C6 C1 H1 120.1 .
C2 C1 H1 120.1 .
C3 C2 C1 119.40(15) .
C3 C2 N1 115.07(14) .
C1 C2 N1 125.53(14) .
C4 C3 C2 121.03(15) .
C4 C3 H3 119.5 .
C2 C3 H3 119.5 .
C3 C4 C5 118.98(15) .
C3 C4 H4 120.5 .
C5 C4 H4 120.5 .
C6 C5 C4 121.34(14) .
C6 C5 Cl1 119.09(12) .
C4 C5 Cl1 119.57(12) .
C5 C6 C1 119.40(14) .
C5 C6 H6 120.3 .
C1 C6 H6 120.3 .

loop_
_geom_bond_atom_site_label_1
_geom_bond_atom_site_label_2
_geom_bond_distance
_geom_bond_site_symmetry_2
Cl1 C5 1.7406(15) .
N1 N1 1.246(3) 3_655
N1 C2 1.444(2) .
C1 C6 1.389(2) .
C1 C2 1.400(2) .
C1 H1 0.9300 .
C2 C3 1.389(2) .
C3 C4 1.377(2) .
C3 H3 0.9300 .
C4 C5 1.384(2) .
C4 H4 0.9300 .
C5 C6 1.384(2) .
C6 H6 0.9300 .
